data_4314920
loop_
_publ_author_name
'Yan-Hong Peng'
'Yi-Fei Meng'
'Liang Hu'
'Quan-Xiu Li'
'Yi-Zhi Li'
'Jing-Lin Zuo'
'Xiao-Zeng You'

_publ_section_title
;
 Syntheses, Structures, and Magnetic Properties of Heterobimetallic
 Clusters with Tricyanometalate and \p-Conjugated Ligands Containing
 1,3-Dithiol-2-ylidene
;
_journal_name_full 'Inorganic Chemistry'
_journal_page_first 1905
_journal_page_last 1912
_journal_paper_doi 10.1021/ic9023713
_journal_volume 49
_journal_year 2010
_chemical_formula_moiety 'C60 H48 B2 Co Fe2 N22 O8 S4, H0.80 O0.40,  4.6(H2 O)'
_chemical_formula_sum 'C60 H58 B2 Co Fe2 N22 O13 S4'
_chemical_formula_weight 1615.77
_chemical_name_systematic
; 
 ? 
;
_space_group_IT_number 14
_symmetry_cell_setting monoclinic
_symmetry_space_group_name_Hall '-P 2ybc'
_symmetry_space_group_name_H-M 'P 1 21/c 1'
_atom_sites_solution_hydrogens geom
_atom_sites_solution_primary direct
_atom_sites_solution_secondary difmap
_audit_creation_method SHELXL-97
_cell_angle_alpha 90.00
_cell_angle_beta 125.033(5)
_cell_angle_gamma 90.00
_cell_formula_units_Z 4
_cell_length_a 16.1743(17)
_cell_length_b 30.125(3)
_cell_length_c 22.2805(18)
_cell_measurement_reflns_used 2604
_cell_measurement_temperature 291(2)
_cell_measurement_theta_max 18.27
_cell_measurement_theta_min 2.33
_cell_volume 8889.3(16)
_computing_structure_refinement 'SHELXL-97 (Sheldrick, 1997)'
_computing_structure_solution 'SHELXS-97 (Sheldrick, 1990)'
_diffrn_ambient_temperature 291(2)
_diffrn_measured_fraction_theta_full 0.996
_diffrn_measured_fraction_theta_max 0.996
_diffrn_radiation_monochromator graphite
_diffrn_radiation_source 'fine-focus sealed tube'
_diffrn_radiation_type MoK\a
_diffrn_radiation_wavelength 0.71073
_diffrn_reflns_av_R_equivalents 0.0354
_diffrn_reflns_av_sigmaI/netI 0.0477
_diffrn_reflns_limit_h_max 19
_diffrn_reflns_limit_h_min -19
_diffrn_reflns_limit_k_max 37
_diffrn_reflns_limit_k_min -36
_diffrn_reflns_limit_l_max 25
_diffrn_reflns_limit_l_min -27
_diffrn_reflns_number 47659
_diffrn_reflns_theta_full 26.00
_diffrn_reflns_theta_max 26.00
_diffrn_reflns_theta_min 1.75
_exptl_absorpt_coefficient_mu 0.662
_exptl_absorpt_correction_T_max 0.8680
_exptl_absorpt_correction_T_min 0.8363
_exptl_absorpt_correction_type multi-scan
_exptl_absorpt_process_details 'SADABS; Bruker, 2000'
_exptl_crystal_colour Red
_exptl_crystal_density_diffrn 1.207
_exptl_crystal_density_method 'not measured'
_exptl_crystal_description plate
_exptl_crystal_F_000 3316
_exptl_crystal_size_max 0.28
_exptl_crystal_size_mid 0.24
_exptl_crystal_size_min 0.22
_refine_diff_density_max 0.435
_refine_diff_density_min -0.705
_refine_diff_density_rms 0.044
_refine_ls_extinction_method none
_refine_ls_goodness_of_fit_ref 1.030
_refine_ls_hydrogen_treatment constr
_refine_ls_matrix_type fullcycle
_refine_ls_number_parameters 1019
_refine_ls_number_reflns 17387
_refine_ls_number_restraints 0
_refine_ls_restrained_S_all 1.030
_refine_ls_R_factor_all 0.0671
_refine_ls_R_factor_gt 0.0440
_refine_ls_shift/su_max 0.000
_refine_ls_shift/su_mean 0.000
_refine_ls_structure_factor_coef Fsqd
_refine_ls_weighting_details 'calc w=1/[\s^2^(Fo^2^)+(0.04P)^2^+1.22P] where P=(Fo^2^+2Fc^2^)/3'
_refine_ls_weighting_scheme calc
_refine_ls_wR_factor_gt 0.0884
_refine_ls_wR_factor_ref 0.0929
_reflns_number_gt 12359
_reflns_number_total 17387
_reflns_threshold_expression >2sigma(I)
_cod_data_source_file ic9023713_si_002_4.cif
_cod_data_source_block 4
_cod_depositor_comments
;
The following automatic conversions were performed:

'_symmetry_cell_setting' value 'Monoclinic' changed to 'monoclinic'
according to the built-in table from CIF Core dictionary named
'cif_core.dic' version 2.4.1 from 2010-06-29.

Automatic conversion script
Id: cif_fix_values 1646 2011-03-28 12:23:43Z adriana 
;
_cod_original_cell_volume 8889.3(15)
_cod_database_code 4314920

loop_
_symmetry_equiv_pos_as_xyz
'x, y, z'
'-x, y+1/2, -z+1/2'
'-x, -y, -z'
'x, -y-1/2, z-1/2'

loop_
_atom_site_label
_atom_site_type_symbol
_atom_site_fract_x
_atom_site_fract_y
_atom_site_fract_z
_atom_site_U_iso_or_equiv
_atom_site_adp_type
_atom_site_occupancy
_atom_site_symmetry_multiplicity
_atom_site_calc_flag
_atom_site_refinement_flags
_atom_site_disorder_assembly
_atom_site_disorder_group
B1 B -0.2635(2) 0.28326(9) 0.12758(16) 0.0484(7) Uani 1 1 d . . .
H1A H -0.3174 0.3042 0.1155 0.058 Uiso 1 1 calc R . .
B2 B 0.6827(2) 0.29260(9) 0.30757(15) 0.0488(7) Uani 1 1 d . . .
H2A H 0.7350 0.3147 0.3210 0.059 Uiso 1 1 calc R . .
C1 C -0.26975(19) 0.31274(8) 0.01323(13) 0.0500(6) Uani 1 1 d . . .
H1 H -0.3176 0.3352 -0.0035 0.060 Uiso 1 1 calc R . .
C2 C -0.22046(19) 0.30070(8) -0.01757(14) 0.0523(6) Uani 1 1 d . . .
H2 H -0.2285 0.3133 -0.0587 0.063 Uiso 1 1 calc R . .
C3 C -0.15637(18) 0.26623(8) 0.02398(12) 0.0472(6) Uani 1 1 d . . .
H3 H -0.1140 0.2513 0.0152 0.057 Uiso 1 1 calc R . .
C4 C -0.13848(19) 0.32802(7) 0.25163(13) 0.0471(6) Uani 1 1 d . . .
H4 H -0.1807 0.3504 0.2479 0.057 Uiso 1 1 calc R . .
C5 C -0.04439(18) 0.32353(7) 0.30342(13) 0.0463(6) Uani 1 1 d . . .
H5 H -0.0076 0.3425 0.3433 0.056 Uiso 1 1 calc R . .
C6 C -0.00455(19) 0.28537(8) 0.29098(13) 0.0480(6) Uani 1 1 d . . .
H6 H 0.0614 0.2749 0.3205 0.058 Uiso 1 1 calc R . .
C7 C -0.38089(18) 0.22033(8) 0.11658(14) 0.0491(6) Uani 1 1 d . . .
H7 H -0.4356 0.2364 0.1082 0.059 Uiso 1 1 calc R . .
C8 C -0.37232(18) 0.17338(8) 0.11888(13) 0.0487(6) Uani 1 1 d . . .
H8 H -0.4210 0.1526 0.1094 0.058 Uiso 1 1 calc R . .
C9 C -0.27368(18) 0.16507(8) 0.13879(13) 0.0478(6) Uani 1 1 d . . .
H9 H -0.2447 0.1371 0.1473 0.057 Uiso 1 1 calc R . .
C10 C -0.09956(18) 0.17060(8) 0.10661(14) 0.0492(6) Uani 1 1 d . . .
C11 C -0.01897(19) 0.18088(8) 0.25065(13) 0.0473(6) Uani 1 1 d . . .
C12 C 0.03156(17) 0.23498(7) 0.18422(12) 0.0397(5) Uani 1 1 d . . .
C13 C 0.80741(18) 0.23071(8) 0.32172(13) 0.0478(6) Uani 1 1 d . . .
H13 H 0.8624 0.2482 0.3338 0.057 Uiso 1 1 calc R . .
C14 C 0.80069(19) 0.18619(8) 0.31626(14) 0.0507(6) Uani 1 1 d . . .
H14 H 0.8519 0.1672 0.3251 0.061 Uiso 1 1 calc R . .
C15 C 0.70346(18) 0.17283(8) 0.29490(12) 0.0474(6) Uani 1 1 d . . .
H15 H 0.6784 0.1440 0.2865 0.057 Uiso 1 1 calc R . .
C16 C 0.67758(19) 0.31547(8) 0.41878(13) 0.0482(6) Uani 1 1 d . . .
H16 H 0.7262 0.3378 0.4385 0.058 Uiso 1 1 calc R . .
C17 C 0.62507(18) 0.30337(8) 0.44606(12) 0.0489(6) Uani 1 1 d . . .
H17 H 0.6289 0.3159 0.4857 0.059 Uiso 1 1 calc R . .
C18 C 0.56394(17) 0.26818(7) 0.40267(12) 0.0434(5) Uani 1 1 d . . .
H18 H 0.5204 0.2519 0.4087 0.052 Uiso 1 1 calc R . .
C19 C 0.5604(2) 0.33555(8) 0.18279(14) 0.0543(7) Uani 1 1 d . . .
H19 H 0.6021 0.3587 0.1881 0.065 Uiso 1 1 calc R . .
C20 C 0.46103(19) 0.32956(8) 0.12495(14) 0.0540(6) Uani 1 1 d . . .
H20 H 0.4228 0.3481 0.0846 0.065 Uiso 1 1 calc R . .
C21 C 0.42930(18) 0.29069(7) 0.13837(12) 0.0441(5) Uani 1 1 d . . .
H21 H 0.3657 0.2780 0.1076 0.053 Uiso 1 1 calc R . .
C22 C 0.45049(16) 0.18448(7) 0.17817(11) 0.0389(5) Uani 1 1 d . . .
C23 C 0.52303(16) 0.17190(6) 0.31941(11) 0.0368(5) Uani 1 1 d . . .
C24 C 0.39040(17) 0.23629(7) 0.24200(13) 0.0431(5) Uani 1 1 d . . .
C25 C 0.12985(17) 0.25199(8) 0.06714(13) 0.0476(6) Uani 1 1 d . . .
H25 H 0.1379 0.2269 0.0944 0.057 Uiso 1 1 calc R . .
C26 C 0.09858(19) 0.24822(8) -0.00828(13) 0.0524(6) Uani 1 1 d . . .
H26 H 0.0843 0.2205 -0.0305 0.063 Uiso 1 1 calc R . .
C27 C 0.0906(2) 0.28385(8) -0.04498(14) 0.0540(6) Uani 1 1 d . . .
H27 H 0.0694 0.2812 -0.0934 0.065 Uiso 1 1 calc R . .
C28 C 0.11278(19) 0.32473(8) -0.01315(13) 0.0493(6) Uani 1 1 d . . .
H28 H 0.1097 0.3497 -0.0389 0.059 Uiso 1 1 calc R . .
C29 C 0.14002(18) 0.32883(8) 0.05806(12) 0.0445(5) Uani 1 1 d . . .
C30 C 0.39970(18) 0.35316(8) 0.27492(13) 0.0475(6) Uani 1 1 d . . .
H30 H 0.4252 0.3317 0.3115 0.057 Uiso 1 1 calc R . .
C31 C 0.46221(18) 0.38760(7) 0.28342(13) 0.0485(6) Uani 1 1 d . . .
H31 H 0.5281 0.3895 0.3251 0.058 Uiso 1 1 calc R . .
C32 C 0.42416(19) 0.41941(8) 0.22810(14) 0.0504(6) Uani 1 1 d . . .
H32 H 0.4633 0.4435 0.2324 0.061 Uiso 1 1 calc R . .
C33 C 0.32366(19) 0.41395(8) 0.16491(14) 0.0510(6) Uani 1 1 d . . .
H33 H 0.2968 0.4337 0.1259 0.061 Uiso 1 1 calc R . .
C34 C 0.26695(19) 0.37927(7) 0.16225(13) 0.0494(6) Uani 1 1 d . . .
C35 C 0.16162(18) 0.37251(8) 0.09459(13) 0.0510(6) Uani 1 1 d . . .
C36 C 0.09051(18) 0.40508(7) 0.06782(13) 0.0463(6) Uani 1 1 d . . .
C37 C -0.08347(19) 0.44399(8) 0.00359(14) 0.0485(6) Uani 1 1 d . . .
C38 C -0.01236(19) 0.47056(7) 0.06225(13) 0.0457(6) Uani 1 1 d . . .
C39 C -0.0355(2) 0.51155(8) 0.08792(14) 0.0521(6) Uani 1 1 d . . .
C40 C 0.0208(2) 0.56336(8) 0.17730(14) 0.0592(7) Uani 1 1 d . . .
H40A H 0.0056 0.5860 0.1421 0.089 Uiso 1 1 calc R . .
H40B H 0.0816 0.5710 0.2237 0.089 Uiso 1 1 calc R . .
H40C H -0.0339 0.5609 0.1826 0.089 Uiso 1 1 calc R . .
C41 C -0.19420(19) 0.44696(7) -0.05068(13) 0.0464(6) Uani 1 1 d . . .
C42 C -0.35418(19) 0.45510(8) -0.07691(14) 0.0563(7) Uani 1 1 d . . .
H42A H -0.3703 0.4831 -0.1019 0.084 Uiso 1 1 calc R . .
H42B H -0.3912 0.4520 -0.0556 0.084 Uiso 1 1 calc R . .
H42C H -0.3721 0.4314 -0.1112 0.084 Uiso 1 1 calc R . .
C43 C 0.01426(18) 0.34895(7) 0.15380(12) 0.0457(5) Uani 1 1 d . . .
H43 H -0.0086 0.3287 0.1158 0.055 Uiso 1 1 calc R . .
C44 C -0.0541(2) 0.37962(8) 0.14744(14) 0.0534(6) Uani 1 1 d . . .
H44 H -0.1213 0.3799 0.1072 0.064 Uiso 1 1 calc R . .
C45 C -0.01772(19) 0.40930(7) 0.20327(14) 0.0486(6) Uani 1 1 d . . .
H45 H -0.0610 0.4309 0.2004 0.058 Uiso 1 1 calc R . .
C46 C 0.0787(2) 0.40854(7) 0.26253(14) 0.0500(6) Uani 1 1 d . . .
H46 H 0.1013 0.4290 0.3001 0.060 Uiso 1 1 calc R . .
C47 C 0.14425(18) 0.37661(7) 0.26677(12) 0.0441(5) Uani 1 1 d . . .
C48 C 0.29890(18) 0.25316(8) 0.36058(13) 0.0485(6) Uani 1 1 d . . .
H48 H 0.2962 0.2290 0.3334 0.058 Uiso 1 1 calc R . .
C49 C 0.33074(19) 0.24565(8) 0.43220(13) 0.0499(6) Uani 1 1 d . . .
H49 H 0.3450 0.2172 0.4519 0.060 Uiso 1 1 calc R . .
C50 C 0.34051(18) 0.28281(8) 0.47381(14) 0.0515(6) Uani 1 1 d . . .
H50 H 0.3674 0.2797 0.5233 0.062 Uiso 1 1 calc R . .
C51 C 0.30998(19) 0.32433(8) 0.44085(14) 0.0522(6) Uani 1 1 d . . .
H51 H 0.3091 0.3487 0.4660 0.063 Uiso 1 1 calc R . .
C52 C 0.2806(2) 0.32821(8) 0.36841(14) 0.0521(6) Uani 1 1 d . . .
C53 C 0.24990(18) 0.37172(7) 0.33232(13) 0.0461(6) Uani 1 1 d . . .
C54 C 0.31216(18) 0.40642(8) 0.35820(13) 0.0503(6) Uani 1 1 d . . .
C55 C 0.40439(19) 0.47917(7) 0.36697(14) 0.0472(6) Uani 1 1 d . . .
C56 C 0.47829(18) 0.45389(8) 0.42274(13) 0.0458(6) Uani 1 1 d . . .
C57 C 0.41564(18) 0.52410(8) 0.34531(14) 0.0544(7) Uani 1 1 d . . .
C58 C 0.4893(2) 0.56644(7) 0.29419(14) 0.0540(6) Uani 1 1 d . . .
H58A H 0.4350 0.5731 0.2445 0.081 Uiso 1 1 calc R . .
H58B H 0.5508 0.5630 0.2975 0.081 Uiso 1 1 calc R . .
H58C H 0.4968 0.5902 0.3257 0.081 Uiso 1 1 calc R . .
C59 C 0.58626(19) 0.46776(7) 0.47494(13) 0.0473(6) Uani 1 1 d . . .
C60 C 0.74941(18) 0.44658(8) 0.55923(14) 0.0504(6) Uani 1 1 d . . .
H60A H 0.7726 0.4619 0.5337 0.076 Uiso 1 1 calc R . .
H60B H 0.7878 0.4198 0.5804 0.076 Uiso 1 1 calc R . .
H60C H 0.7580 0.4653 0.5974 0.076 Uiso 1 1 calc R . .
Co1 Co 0.20885(2) 0.296673(9) 0.212568(15) 0.03573(7) Uani 1 1 d . . .
Fe1 Fe -0.09445(2) 0.218033(10) 0.165293(17) 0.04062(8) Uani 1 1 d . . .
Fe2 Fe 0.51775(2) 0.221993(9) 0.263896(16) 0.03636(8) Uani 1 1 d . . .
N1 N -0.23777(15) 0.28691(7) 0.07141(11) 0.0496(5) Uani 1 1 d . . .
N2 N -0.16540(15) 0.25774(6) 0.07987(11) 0.0466(5) Uani 1 1 d . . .
N3 N -0.16518(15) 0.29477(6) 0.20388(11) 0.0471(5) Uani 1 1 d . . .
N4 N -0.08300(14) 0.26706(6) 0.22654(10) 0.0435(4) Uani 1 1 d . . .
N5 N -0.29491(14) 0.23751(6) 0.12874(11) 0.0458(5) Uani 1 1 d . . .
N6 N -0.22739(15) 0.20356(6) 0.14376(11) 0.0476(5) Uani 1 1 d . . .
N7 N -0.10195(16) 0.14247(7) 0.07103(11) 0.0521(5) Uani 1 1 d . . .
N8 N 0.02586(15) 0.15936(6) 0.30047(11) 0.0489(5) Uani 1 1 d . . .
N9 N 0.10532(14) 0.24860(6) 0.19587(10) 0.0437(4) Uani 1 1 d . . .
N10 N 0.71818(15) 0.24473(6) 0.30612(10) 0.0462(5) Uani 1 1 d . . .
N11 N 0.65511(14) 0.21024(6) 0.28936(10) 0.0454(5) Uani 1 1 d . . .
N12 N 0.65207(15) 0.29232(6) 0.36203(10) 0.0469(5) Uani 1 1 d . . .
N13 N 0.58040(14) 0.26219(6) 0.34941(10) 0.0435(4) Uani 1 1 d . . .
N14 N 0.58701(13) 0.30112(5) 0.23143(9) 0.0374(4) Uani 1 1 d . . .
N15 N 0.50592(13) 0.27387(5) 0.20378(10) 0.0377(4) Uani 1 1 d . . .
N16 N 0.40480(15) 0.16351(6) 0.12623(11) 0.0494(5) Uani 1 1 d . . .
N17 N 0.52325(15) 0.14371(6) 0.35252(10) 0.0435(4) Uani 1 1 d . . .
N18 N 0.31434(14) 0.24992(6) 0.22931(10) 0.0443(4) Uani 1 1 d . . .
N19 N 0.14717(15) 0.29397(6) 0.09700(10) 0.0448(5) Uani 1 1 d . . .
N20 N 0.30349(15) 0.34928(6) 0.21593(10) 0.0450(5) Uani 1 1 d . . .
N21 N 0.11130(15) 0.34651(6) 0.21106(11) 0.0453(5) Uani 1 1 d . . .
N22 N 0.27170(15) 0.29310(6) 0.32790(10) 0.0455(5) Uani 1 1 d . . .
O1 O 0.03442(13) 0.52190(5) 0.15282(9) 0.0519(4) Uani 1 1 d . . .
O2 O -0.11508(13) 0.53298(5) 0.04593(9) 0.0522(4) Uani 1 1 d . . .
O3 O -0.23687(12) 0.45308(5) -0.01434(9) 0.0500(4) Uani 1 1 d . . .
O4 O -0.23261(13) 0.44470(6) -0.11168(9) 0.0606(5) Uani 1 1 d . . .
O5 O 0.36788(13) 0.55627(5) 0.34304(9) 0.0538(4) Uani 1 1 d . . .
O6 O 0.46560(12) 0.52285(5) 0.31824(10) 0.0535(4) Uani 1 1 d . . .
O7 O 0.60932(13) 0.50722(5) 0.48140(9) 0.0527(4) Uani 1 1 d . . .
O8 O 0.64128(14) 0.43539(6) 0.50717(10) 0.0584(5) Uani 1 1 d . . .
O1W O 0.2513(4) 0.13691(18) 0.4028(3) 0.0501(13) Uani 0.30 1 d P . .
H1X H 0.2448 0.1366 0.4380 0.060 Uiso 0.30 1 d PR . .
H1Y H 0.2472 0.1106 0.3876 0.060 Uiso 0.30 1 d PR . .
O2W O 0.2930(5) 0.08472(17) 0.0380(3) 0.0630(17) Uani 0.30 1 d P . .
H2X H 0.3406 0.0664 0.0513 0.076 Uiso 0.30 1 d PR . .
H2Y H 0.2376 0.0738 0.0025 0.076 Uiso 0.30 1 d PR . .
O3W O 0.1918(4) 0.1342(2) 0.0205(3) 0.0585(15) Uani 0.30 1 d P . .
H3X H 0.1472 0.1232 0.0250 0.070 Uiso 0.30 1 d PR . .
H3Y H 0.2229 0.1549 0.0516 0.070 Uiso 0.30 1 d PR . .
O4W O 0.2076(5) 0.09988(18) 0.2145(3) 0.0594(16) Uani 0.30 1 d P . .
H4X H 0.2242 0.0894 0.1874 0.071 Uiso 0.30 1 d PR . .
H4Y H 0.2575 0.1041 0.2586 0.071 Uiso 0.30 1 d PR . .
O5W O 0.9821(5) 0.14550(17) 0.9829(3) 0.0536(14) Uani 0.30 1 d P . .
H5X H 0.9362 0.1428 0.9374 0.064 Uiso 0.30 1 d PR . .
H5Y H 1.0237 0.1241 0.9971 0.064 Uiso 0.30 1 d PR . .
O6W O 0.4651(4) 0.13756(17) 0.4599(3) 0.0525(14) Uani 0.30 1 d P . .
H6X H 0.5106 0.1382 0.5057 0.063 Uiso 0.30 1 d PR . .
H6Y H 0.4836 0.1205 0.4393 0.063 Uiso 0.30 1 d PR . .
O7W O 0.7338(3) 0.42387(14) 0.2449(3) 0.0682(14) Uani 0.40 1 d P . .
H7X H 0.6927 0.4261 0.1986 0.082 Uiso 0.40 1 d PR . .
H7Y H 0.7358 0.4483 0.2647 0.082 Uiso 0.40 1 d PR . .
O8W O 0.0268(3) 0.48132(14) 0.3594(2) 0.0586(12) Uani 0.40 1 d P . .
H8X H 0.0055 0.5079 0.3491 0.070 Uiso 0.40 1 d PR . .
H8Y H 0.0511 0.4761 0.4041 0.070 Uiso 0.40 1 d PR . .
O9W O 0.4267(3) 0.97800(12) 0.3116(2) 0.0440(9) Uani 0.40 1 d P . .
H9X H 0.4905 0.9754 0.3406 0.053 Uiso 0.40 1 d PR . .
H9Y H 0.4116 0.9916 0.2731 0.053 Uiso 0.40 1 d PR . .
O10W O 0.4996(3) 0.93353(14) 0.4461(2) 0.0590(12) Uani 0.40 1 d P . .
H10X H 0.5394 0.9506 0.4817 0.071 Uiso 0.40 1 d PR . .
H10Y H 0.5311 0.9103 0.4486 0.071 Uiso 0.40 1 d PR . .
O11W O 0.6378(3) 0.47133(16) 0.3091(2) 0.0608(12) Uani 0.40 1 d P . .
H11X H 0.6283 0.4533 0.3339 0.073 Uiso 0.40 1 d PR . .
H11Y H 0.6203 0.4973 0.3125 0.073 Uiso 0.40 1 d PR . .
O12W O 0.0000 0.0000 0.0000 0.0596(8) Uani 0.80 2 d SP . .
H12X H -0.0378 -0.0204 -0.0294 0.072 Uiso 0.40 1 d PR . .
H12Y H 0.0043 0.0208 -0.0239 0.089 Uiso 0.40 1 d PR . .
O13W O 0.9026(4) 0.42583(14) 0.4096(2) 0.0610(12) Uani 0.40 1 d P . .
H13X H 0.9617 0.4349 0.4256 0.073 Uiso 0.40 1 d PR . .
H13Y H 0.8688 0.4470 0.4106 0.073 Uiso 0.40 1 d PR . .
O14W O 0.2898(3) 0.98925(15) 0.3745(2) 0.0676(14) Uani 0.40 1 d P . .
H14X H 0.2680 0.9630 0.3605 0.081 Uiso 0.40 1 d PR . .
H14Y H 0.2629 1.0004 0.3945 0.081 Uiso 0.40 1 d PR . .
S1 S 0.11174(5) 0.455393(19) 0.11349(3) 0.04883(15) Uani 1 1 d . . .
S2 S -0.03035(5) 0.39803(2) -0.00944(3) 0.05106(15) Uani 1 1 d . . .
S3 S 0.43929(5) 0.40324(2) 0.43644(3) 0.05143(16) Uani 1 1 d . . .
S4 S 0.28227(5) 0.459183(19) 0.31743(4) 0.04979(15) Uani 1 1 d . . .

loop_
_atom_site_aniso_label
_atom_site_aniso_U_11
_atom_site_aniso_U_22
_atom_site_aniso_U_33
_atom_site_aniso_U_23
_atom_site_aniso_U_13
_atom_site_aniso_U_12
B1 0.0406(15) 0.0419(13) 0.0532(17) 0.0014(12) 0.0213(14) -0.0026(12)
B2 0.0411(16) 0.0419(14) 0.0447(16) -0.0002(12) 0.0138(13) 0.0002(11)
C1 0.0357(13) 0.0490(13) 0.0434(13) 0.0075(11) 0.0099(11) -0.0088(10)
C2 0.0395(14) 0.0515(14) 0.0411(13) -0.0034(11) 0.0085(11) -0.0143(11)
C3 0.0430(14) 0.0511(13) 0.0320(12) -0.0076(10) 0.0125(10) -0.0155(11)
C4 0.0454(14) 0.0354(11) 0.0488(14) -0.0077(10) 0.0202(12) -0.0094(10)
C5 0.0450(14) 0.0410(12) 0.0397(13) -0.0114(10) 0.0167(11) -0.0147(10)
C6 0.0386(13) 0.0484(13) 0.0388(13) -0.0089(10) 0.0115(11) -0.0132(10)
C7 0.0374(13) 0.0511(13) 0.0510(14) -0.0112(11) 0.0208(12) -0.0149(11)
C8 0.0349(13) 0.0523(13) 0.0433(13) 0.0092(11) 0.0133(11) -0.0196(11)
C9 0.0389(13) 0.0441(12) 0.0451(13) -0.0081(10) 0.0153(11) -0.0150(10)
C10 0.0368(13) 0.0453(13) 0.0496(14) -0.0140(11) 0.0156(12) -0.0089(10)
C11 0.0466(14) 0.0446(12) 0.0405(13) 0.0000(10) 0.0191(11) -0.0156(11)
C12 0.0368(12) 0.0429(11) 0.0326(11) 0.0029(9) 0.0159(10) -0.0001(9)
C13 0.0376(13) 0.0486(13) 0.0435(13) 0.0206(11) 0.0153(11) 0.0145(10)
C14 0.0408(14) 0.0510(14) 0.0444(13) 0.0174(11) 0.0151(11) 0.0135(11)
C15 0.0388(13) 0.0517(13) 0.0334(12) 0.0074(10) 0.0100(10) 0.0119(11)
C16 0.0408(13) 0.0487(13) 0.0430(13) -0.0099(11) 0.0170(11) 0.0054(11)
C17 0.0442(14) 0.0539(13) 0.0280(12) -0.0001(10) 0.0087(11) 0.0122(11)
C18 0.0352(12) 0.0446(12) 0.0361(12) -0.0006(10) 0.0120(10) 0.0135(10)
C19 0.0470(15) 0.0438(13) 0.0505(15) 0.0188(11) 0.0152(12) 0.0121(11)
C20 0.0476(15) 0.0512(14) 0.0451(14) 0.0199(11) 0.0161(12) 0.0232(12)
C21 0.0384(13) 0.0459(12) 0.0293(11) 0.0057(9) 0.0085(10) 0.0132(10)
C22 0.0347(12) 0.0383(11) 0.0302(11) 0.0034(9) 0.0107(10) 0.0109(9)
C23 0.0344(12) 0.0337(10) 0.0337(11) 0.0036(9) 0.0146(10) -0.0100(9)
C24 0.0377(13) 0.0417(11) 0.0398(12) -0.0120(10) 0.0164(10) -0.0066(10)
C25 0.0388(13) 0.0388(11) 0.0477(14) -0.0161(10) 0.0146(11) 0.0021(10)
C26 0.0524(15) 0.0436(13) 0.0428(14) -0.0155(11) 0.0165(12) -0.0110(11)
C27 0.0490(15) 0.0485(14) 0.0419(14) -0.0093(11) 0.0129(12) 0.0003(11)
C28 0.0504(15) 0.0424(12) 0.0373(13) 0.0086(10) 0.0148(11) 0.0058(11)
C29 0.0387(13) 0.0491(13) 0.0336(12) -0.0026(10) 0.0138(10) -0.0083(10)
C30 0.0452(14) 0.0428(12) 0.0423(13) -0.0130(10) 0.0180(11) -0.0136(10)
C31 0.0366(13) 0.0426(12) 0.0444(13) -0.0182(10) 0.0104(11) -0.0150(10)
C32 0.0442(14) 0.0400(12) 0.0505(14) -0.0128(11) 0.0175(12) -0.0107(10)
C33 0.0495(15) 0.0457(13) 0.0404(13) -0.0005(10) 0.0156(12) -0.0162(11)
C34 0.0405(13) 0.0402(12) 0.0457(14) -0.0004(10) 0.0120(11) -0.0055(10)
C35 0.0381(13) 0.0458(13) 0.0445(14) 0.0015(10) 0.0094(11) -0.0098(10)
C36 0.0432(14) 0.0419(12) 0.0392(13) 0.0102(10) 0.0152(11) -0.0036(10)
C37 0.0388(13) 0.0447(12) 0.0447(13) 0.0081(10) 0.0138(11) 0.0061(10)
C38 0.0476(14) 0.0386(11) 0.0429(13) 0.0114(10) 0.0213(12) 0.0027(10)
C39 0.0483(15) 0.0472(13) 0.0507(15) 0.0116(11) 0.0225(12) 0.0100(11)
C40 0.0555(17) 0.0481(13) 0.0473(15) -0.0101(11) 0.0139(13) 0.0111(12)
C41 0.0450(14) 0.0407(12) 0.0473(14) 0.0134(10) 0.0229(11) -0.0024(10)
C42 0.0423(14) 0.0510(14) 0.0526(15) -0.0172(12) 0.0137(12) 0.0025(11)
C43 0.0410(13) 0.0444(12) 0.0329(12) -0.0011(10) 0.0104(10) -0.0003(10)
C44 0.0497(15) 0.0442(13) 0.0450(14) 0.0042(11) 0.0147(12) 0.0068(11)
C45 0.0455(14) 0.0381(12) 0.0513(14) 0.0071(10) 0.0214(12) 0.0082(10)
C46 0.0513(15) 0.0377(12) 0.0482(14) -0.0040(10) 0.0210(12) -0.0028(11)
C47 0.0414(13) 0.0431(12) 0.0361(12) -0.0079(10) 0.0153(10) -0.0061(10)
C48 0.0448(14) 0.0425(12) 0.0376(13) 0.0069(10) 0.0117(11) 0.0011(10)
C49 0.0520(15) 0.0398(12) 0.0442(14) 0.0141(10) 0.0195(12) 0.0043(11)
C50 0.0402(14) 0.0480(13) 0.0458(14) -0.0019(11) 0.0127(11) -0.0101(11)
C51 0.0489(15) 0.0466(13) 0.0419(14) -0.0025(11) 0.0149(12) -0.0088(11)
C52 0.0501(15) 0.0413(12) 0.0474(15) -0.0007(11) 0.0177(13) -0.0020(11)
C53 0.0416(13) 0.0393(12) 0.0411(13) -0.0051(10) 0.0142(11) -0.0082(10)
C54 0.0391(13) 0.0431(12) 0.0464(14) -0.0159(10) 0.0114(11) -0.0160(10)
C55 0.0432(14) 0.0411(12) 0.0510(14) -0.0155(11) 0.0233(12) -0.0112(10)
C56 0.0459(14) 0.0443(12) 0.0389(13) -0.0166(10) 0.0195(11) -0.0119(11)
C57 0.0355(13) 0.0468(13) 0.0561(15) -0.0203(12) 0.0119(12) -0.0167(11)
C58 0.0562(16) 0.0400(12) 0.0471(14) 0.0165(11) 0.0187(13) 0.0082(11)
C59 0.0482(14) 0.0357(11) 0.0432(13) -0.0119(10) 0.0176(12) -0.0112(10)
C60 0.0454(14) 0.0409(12) 0.0505(15) -0.0044(11) 0.0192(12) -0.0027(11)
Co1 0.03387(16) 0.03423(14) 0.02967(14) -0.00281(11) 0.01274(12) -0.00384(12)
Fe1 0.03577(18) 0.03700(16) 0.03544(17) -0.00476(13) 0.01247(14) -0.00277(13)
Fe2 0.03522(17) 0.03267(15) 0.03170(16) 0.00565(12) 0.01367(14) -0.00942(12)
N1 0.0402(11) 0.0474(11) 0.0394(11) -0.0011(9) 0.0102(9) -0.0061(9)
N2 0.0408(11) 0.0463(10) 0.0375(10) 0.0012(8) 0.0136(9) -0.0044(9)
N3 0.0468(12) 0.0407(10) 0.0425(11) -0.0079(8) 0.0191(10) -0.0007(9)
N4 0.0391(11) 0.0403(10) 0.0344(10) -0.0052(8) 0.0114(8) -0.0066(8)
N5 0.0333(10) 0.0435(10) 0.0488(12) -0.0011(9) 0.0167(9) -0.0047(8)
N6 0.0390(11) 0.0426(10) 0.0470(12) -0.0007(9) 0.0164(10) -0.0029(8)
N7 0.0466(12) 0.0479(11) 0.0473(12) -0.0149(9) 0.0184(10) -0.0138(9)
N8 0.0385(11) 0.0450(10) 0.0463(11) 0.0099(9) 0.0144(9) -0.0178(8)
N9 0.0376(11) 0.0414(10) 0.0392(10) -0.0036(8) 0.0146(9) -0.0069(8)
N10 0.0406(11) 0.0449(10) 0.0407(11) 0.0194(9) 0.0161(9) 0.0133(9)
N11 0.0373(11) 0.0477(11) 0.0356(10) 0.0030(8) 0.0117(9) 0.0058(9)
N12 0.0405(11) 0.0453(10) 0.0382(11) -0.0012(8) 0.0129(9) 0.0005(9)
N13 0.0358(10) 0.0413(10) 0.0367(10) -0.0042(8) 0.0110(8) 0.0052(8)
N14 0.0367(10) 0.0329(8) 0.0318(9) 0.0057(7) 0.0133(8) -0.0097(7)
N15 0.0358(10) 0.0342(9) 0.0323(9) 0.0068(7) 0.0132(8) -0.0090(7)
N16 0.0427(11) 0.0479(11) 0.0445(11) -0.0132(9) 0.0175(10) 0.0031(9)
N17 0.0463(11) 0.0352(9) 0.0346(10) 0.0052(8) 0.0147(9) -0.0085(8)
N18 0.0340(10) 0.0422(10) 0.0418(11) -0.0002(8) 0.0130(9) 0.0002(8)
N19 0.0484(12) 0.0392(10) 0.0316(10) -0.0069(8) 0.0139(9) -0.0064(8)
N20 0.0412(11) 0.0408(10) 0.0407(11) -0.0054(8) 0.0162(9) -0.0090(8)
N21 0.0412(11) 0.0425(10) 0.0414(11) -0.0079(8) 0.0174(9) -0.0013(8)
N22 0.0480(12) 0.0410(10) 0.0298(10) -0.0023(8) 0.0120(9) -0.0109(8)
O1 0.0523(10) 0.0422(8) 0.0497(10) -0.0018(7) 0.0226(9) 0.0148(8)
O2 0.0496(11) 0.0456(9) 0.0507(10) 0.0052(7) 0.0226(9) 0.0157(8)
O3 0.0428(9) 0.0432(8) 0.0501(10) -0.0174(7) 0.0186(8) 0.0067(7)
O4 0.0516(11) 0.0585(10) 0.0390(9) 0.0127(8) 0.0070(8) 0.0071(9)
O5 0.0506(10) 0.0422(9) 0.0526(10) 0.0132(8) 0.0202(9) -0.0045(8)
O6 0.0413(10) 0.0486(9) 0.0540(10) 0.0118(8) 0.0178(8) -0.0044(8)
O7 0.0464(10) 0.0427(8) 0.0528(10) -0.0177(8) 0.0190(8) -0.0159(7)
O8 0.0525(11) 0.0492(9) 0.0488(10) -0.0006(8) 0.0147(9) 0.0028(8)
O1W 0.041(3) 0.055(3) 0.049(3) -0.004(3) 0.023(3) 0.005(3)
O2W 0.063(4) 0.038(3) 0.048(3) -0.014(3) 0.009(3) -0.007(3)
O3W 0.040(3) 0.065(4) 0.048(3) -0.005(3) 0.013(3) -0.012(3)
O4W 0.065(4) 0.047(3) 0.049(3) -0.003(3) 0.022(3) -0.004(3)
O5W 0.067(4) 0.041(3) 0.054(4) -0.009(2) 0.035(3) 0.005(3)
O6W 0.052(3) 0.049(3) 0.039(3) 0.000(2) 0.015(3) 0.012(3)
O7W 0.058(3) 0.044(2) 0.057(3) 0.017(2) 0.006(2) 0.001(2)
O8W 0.052(3) 0.048(2) 0.052(3) -0.009(2) 0.016(2) -0.008(2)
O9W 0.041(2) 0.040(2) 0.034(2) 0.0021(16) 0.0113(18) 0.0082(17)
O10W 0.049(3) 0.053(2) 0.055(3) 0.009(2) 0.018(2) -0.004(2)
O11W 0.046(3) 0.069(3) 0.051(3) 0.009(2) 0.018(2) -0.002(2)
O12W 0.054(2) 0.0527(17) 0.0457(17) -0.0098(14) 0.0131(15) -0.0013(15)
O13W 0.056(3) 0.055(2) 0.046(2) -0.002(2) 0.014(2) 0.002(2)
O14W 0.056(3) 0.052(2) 0.042(2) 0.004(2) -0.003(2) 0.002(2)
S1 0.0467(3) 0.0422(3) 0.0415(3) 0.0057(2) 0.0159(3) 0.0027(3)
S2 0.0435(3) 0.0474(3) 0.0426(3) 0.0064(3) 0.0133(3) 0.0065(3)
S3 0.0418(3) 0.0477(3) 0.0441(3) -0.0175(3) 0.0126(3) -0.0130(3)
S4 0.0419(3) 0.0424(3) 0.0496(3) -0.0093(3) 0.0173(3) -0.0110(2)

loop_
_atom_type_symbol
_atom_type_description
_atom_type_scat_dispersion_real
_atom_type_scat_dispersion_imag
_atom_type_scat_source
C C 0.0033 0.0016 'International Tables Vol C Tables 4.2.6.8 and 6.1.1.4'
Co Co 0.3494 0.9721 'International Tables Vol C Tables 4.2.6.8 and 6.1.1.4'
Fe Fe 0.3463 0.8444 'International Tables Vol C Tables 4.2.6.8 and 6.1.1.4'
N N 0.0061 0.0033 'International Tables Vol C Tables 4.2.6.8 and 6.1.1.4'
O O 0.0106 0.0060 'International Tables Vol C Tables 4.2.6.8 and 6.1.1.4'
S S 0.1246 0.1234 'International Tables Vol C Tables 4.2.6.8 and 6.1.1.4'
B B 0.0013 0.0007 'International Tables Vol C Tables 4.2.6.8 and 6.1.1.4'
H H 0.0000 0.0000 'International Tables Vol C Tables 4.2.6.8 and 6.1.1.4'

loop_
_geom_angle_atom_site_label_1
_geom_angle_atom_site_label_2
_geom_angle_atom_site_label_3
_geom_angle
_geom_angle_site_symmetry_1
_geom_angle_site_symmetry_3
_geom_angle_publ_flag
N5 B1 N1 109.81(18) . . ?
N5 B1 N3 109.54(18) . . ?
N1 B1 N3 106.75(17) . . ?
N5 B1 H1A 110.2 . . ?
N1 B1 H1A 110.2 . . ?
N3 B1 H1A 110.2 . . ?
N14 B2 N12 107.18(18) . . ?
N14 B2 N10 106.45(16) . . ?
N12 B2 N10 107.33(17) . . ?
N14 B2 H2A 111.9 . . ?
N12 B2 H2A 111.9 . . ?
N10 B2 H2A 111.9 . . ?
N1 C1 C2 108.7(2) . . ?
N1 C1 H1 125.7 . . ?
C2 C1 H1 125.7 . . ?
C1 C2 C3 107.0(2) . . ?
C1 C2 H2 126.5 . . ?
C3 C2 H2 126.5 . . ?
N2 C3 C2 108.8(2) . . ?
N2 C3 H3 125.6 . . ?
C2 C3 H3 125.6 . . ?
C5 C4 N3 108.1(2) . . ?
C5 C4 H4 126.0 . . ?
N3 C4 H4 126.0 . . ?
C4 C5 C6 110.3(2) . . ?
C4 C5 H5 124.9 . . ?
C6 C5 H5 124.9 . . ?
N4 C6 C5 106.2(2) . . ?
N4 C6 H6 126.9 . . ?
C5 C6 H6 126.9 . . ?
N5 C7 C8 107.8(2) . . ?
N5 C7 H7 126.1 . . ?
C8 C7 H7 126.1 . . ?
C9 C8 C7 104.92(19) . . ?
C9 C8 H8 127.5 . . ?
C7 C8 H8 127.5 . . ?
N6 C9 C8 110.3(2) . . ?
N6 C9 H9 124.8 . . ?
C8 C9 H9 124.8 . . ?
N7 C10 Fe1 179.0(2) . . ?
N8 C11 Fe1 179.3(2) . . ?
N9 C12 Fe1 174.51(18) . . ?
N10 C13 C14 105.7(2) . . ?
N10 C13 H13 127.1 . . ?
C14 C13 H13 127.1 . . ?
C13 C14 C15 109.3(2) . . ?
C13 C14 H14 125.4 . . ?
C15 C14 H14 125.4 . . ?
N11 C15 C14 105.7(2) . . ?
N11 C15 H15 127.2 . . ?
C14 C15 H15 127.2 . . ?
N12 C16 C17 111.5(2) . . ?
N12 C16 H16 124.2 . . ?
C17 C16 H16 124.2 . . ?
C16 C17 C18 105.8(2) . . ?
C16 C17 H17 127.1 . . ?
C18 C17 H17 127.1 . . ?
N13 C18 C17 106.7(2) . . ?
N13 C18 H18 126.6 . . ?
C17 C18 H18 126.6 . . ?
C20 C19 N14 107.9(2) . . ?
C20 C19 H19 126.1 . . ?
N14 C19 H19 126.1 . . ?
C19 C20 C21 106.7(2) . . ?
C19 C20 H20 126.6 . . ?
C21 C20 H20 126.6 . . ?
N15 C21 C20 109.0(2) . . ?
N15 C21 H21 125.5 . . ?
C20 C21 H21 125.5 . . ?
N16 C22 Fe2 175.44(17) . . ?
N17 C23 Fe2 176.69(19) . . ?
N18 C24 Fe2 172.68(17) . . ?
N19 C25 C26 117.9(2) . . ?
N19 C25 H25 121.0 . . ?
C26 C25 H25 121.0 . . ?
C27 C26 C25 120.1(2) . . ?
C27 C26 H26 120.0 . . ?
C25 C26 H26 120.0 . . ?
C26 C27 C28 120.9(2) . . ?
C26 C27 H27 119.5 . . ?
C28 C27 H27 119.5 . . ?
C27 C28 C29 119.4(2) . . ?
C27 C28 H28 120.3 . . ?
C29 C28 H28 120.3 . . ?
N19 C29 C28 122.0(2) . . ?
N19 C29 C35 116.14(19) . . ?
C28 C29 C35 121.9(2) . . ?
N20 C30 C31 122.9(2) . . ?
N20 C30 H30 118.6 . . ?
C31 C30 H30 118.6 . . ?
C30 C31 C32 118.5(2) . . ?
C30 C31 H31 120.7 . . ?
C32 C31 H31 120.7 . . ?
C31 C32 C33 118.0(2) . . ?
C31 C32 H32 121.0 . . ?
C33 C32 H32 121.0 . . ?
C34 C33 C32 119.2(2) . . ?
C34 C33 H33 120.4 . . ?
C32 C33 H33 120.4 . . ?
N20 C34 C33 122.4(2) . . ?
N20 C34 C35 118.01(19) . . ?
C33 C34 C35 119.4(2) . . ?
C36 C35 C29 121.8(2) . . ?
C36 C35 C34 121.8(2) . . ?
C29 C35 C34 116.4(2) . . ?
C35 C36 S2 122.52(18) . . ?
C35 C36 S1 122.42(18) . . ?
S2 C36 S1 114.85(14) . . ?
C38 C37 C41 133.7(2) . . ?
C38 C37 S2 113.12(18) . . ?
C41 C37 S2 113.18(18) . . ?
C37 C38 C39 125.4(2) . . ?
C37 C38 S1 119.59(18) . . ?
C39 C38 S1 114.97(18) . . ?
O2 C39 O1 126.2(2) . . ?
O2 C39 C38 121.0(2) . . ?
O1 C39 C38 112.7(2) . . ?
O1 C40 H40A 109.5 . . ?
O1 C40 H40B 109.5 . . ?
H40A C40 H40B 109.5 . . ?
O1 C40 H40C 109.5 . . ?
H40A C40 H40C 109.5 . . ?
H40B C40 H40C 109.5 . . ?
O4 C41 O3 128.1(2) . . ?
O4 C41 C37 123.5(2) . . ?
O3 C41 C37 108.36(19) . . ?
O3 C42 H42A 109.5 . . ?
O3 C42 H42B 109.5 . . ?
H42A C42 H42B 109.5 . . ?
O3 C42 H42C 109.5 . . ?
H42A C42 H42C 109.5 . . ?
H42B C42 H42C 109.5 . . ?
N21 C43 C44 124.3(2) . . ?
N21 C43 H43 117.8 . . ?
C44 C43 H43 117.8 . . ?
C45 C44 C43 116.3(2) . . ?
C45 C44 H44 121.8 . . ?
C43 C44 H44 121.8 . . ?
C46 C45 C44 122.3(2) . . ?
C46 C45 H45 118.8 . . ?
C44 C45 H45 118.8 . . ?
C45 C46 C47 119.1(2) . . ?
C45 C46 H46 120.5 . . ?
C47 C46 H46 120.5 . . ?
N21 C47 C46 120.6(2) . . ?
N21 C47 C53 116.95(19) . . ?
C46 C47 C53 122.4(2) . . ?
N22 C48 C49 124.1(2) . . ?
N22 C48 H48 118.0 . . ?
C49 C48 H48 118.0 . . ?
C48 C49 C50 117.2(2) . . ?
C48 C49 H49 121.4 . . ?
C50 C49 H49 121.4 . . ?
C51 C50 C49 119.9(2) . . ?
C51 C50 H50 120.1 . . ?
C49 C50 H50 120.1 . . ?
C50 C51 C52 117.8(2) . . ?
C50 C51 H51 121.1 . . ?
C52 C51 H51 121.1 . . ?
N22 C52 C51 122.9(2) . . ?
N22 C52 C53 117.6(2) . . ?
C51 C52 C53 119.4(2) . . ?
C54 C53 C52 122.0(2) . . ?
C54 C53 C47 120.3(2) . . ?
C52 C53 C47 117.6(2) . . ?
C53 C54 S4 124.86(19) . . ?
C53 C54 S3 123.0(2) . . ?
S4 C54 S3 112.09(12) . . ?
C56 C55 C57 126.9(2) . . ?
C56 C55 S4 118.18(18) . . ?
C57 C55 S4 114.80(19) . . ?
C55 C56 C59 125.1(2) . . ?
C55 C56 S3 115.70(18) . . ?
C59 C56 S3 119.06(18) . . ?
O5 C57 O6 124.7(2) . . ?
O5 C57 C55 123.0(2) . . ?
O6 C57 C55 111.2(2) . . ?
O6 C58 H58A 109.5 . . ?
O6 C58 H58B 109.5 . . ?
H58A C58 H58B 109.5 . . ?
O6 C58 H58C 109.5 . . ?
H58A C58 H58C 109.5 . . ?
H58B C58 H58C 109.5 . . ?
O7 C59 O8 128.8(2) . . ?
O7 C59 C56 120.0(2) . . ?
O8 C59 C56 111.16(18) . . ?
O8 C60 H60A 109.5 . . ?
O8 C60 H60B 109.5 . . ?
H60A C60 H60B 109.5 . . ?
O8 C60 H60C 109.5 . . ?
H60A C60 H60C 109.5 . . ?
H60B C60 H60C 109.5 . . ?
N18 Co1 N9 93.10(8) . . ?
N18 Co1 N22 88.59(8) . . ?
N9 Co1 N22 87.64(7) . . ?
N18 Co1 N19 87.60(7) . . ?
N9 Co1 N19 89.25(7) . . ?
N22 Co1 N19 174.95(7) . . ?
N18 Co1 N21 172.24(7) . . ?
N9 Co1 N21 88.59(8) . . ?
N22 Co1 N21 83.91(8) . . ?
N19 Co1 N21 100.00(7) . . ?
N18 Co1 N20 89.92(8) . . ?
N9 Co1 N20 172.89(7) . . ?
N22 Co1 N20 98.88(7) . . ?
N19 Co1 N20 84.43(7) . . ?
N21 Co1 N20 89.28(8) . . ?
C12 Fe1 C10 88.41(10) . . ?
C12 Fe1 C11 86.89(10) . . ?
C10 Fe1 C11 89.71(11) . . ?
C12 Fe1 N4 88.98(7) . . ?
C10 Fe1 N4 177.38(7) . . ?
C11 Fe1 N4 89.85(7) . . ?
C12 Fe1 N6 177.08(7) . . ?
C10 Fe1 N6 93.19(7) . . ?
C11 Fe1 N6 95.56(7) . . ?
N4 Fe1 N6 89.42(8) . . ?
C12 Fe1 N2 90.40(6) . . ?
C10 Fe1 N2 91.18(8) . . ?
C11 Fe1 N2 177.12(7) . . ?
N4 Fe1 N2 89.13(8) . . ?
N6 Fe1 N2 87.12(8) . . ?
C24 Fe2 C23 89.09(10) . . ?
C24 Fe2 C22 88.05(9) . . ?
C23 Fe2 C22 88.21(9) . . ?
C24 Fe2 N13 89.36(6) . . ?
C23 Fe2 N13 92.98(6) . . ?
C22 Fe2 N13 177.14(6) . . ?
C24 Fe2 N11 176.80(6) . . ?
C23 Fe2 N11 92.70(7) . . ?
C22 Fe2 N11 94.65(7) . . ?
N13 Fe2 N11 87.90(8) . . ?
C24 Fe2 N15 88.72(7) . . ?
C23 Fe2 N15 177.58(6) . . ?
C22 Fe2 N15 90.69(6) . . ?
N13 Fe2 N15 88.03(8) . . ?
N11 Fe2 N15 89.53(8) . . ?
C1 N1 N2 109.11(17) . . ?
C1 N1 B1 134.32(16) . . ?
N2 N1 B1 116.57(15) . . ?
C3 N2 N1 106.41(15) . . ?
C3 N2 Fe1 133.78(14) . . ?
N1 N2 Fe1 119.67(15) . . ?
C4 N3 N4 110.74(15) . . ?
C4 N3 B1 133.90(15) . . ?
N4 N3 B1 115.14(14) . . ?
C6 N4 N3 104.75(14) . . ?
C6 N4 Fe1 134.20(13) . . ?
N3 N4 Fe1 120.85(13) . . ?
C7 N5 N6 109.94(15) . . ?
C7 N5 B1 132.56(16) . . ?
N6 N5 B1 117.50(15) . . ?
C9 N6 N5 106.88(16) . . ?
C9 N6 Fe1 133.51(13) . . ?
N5 N6 Fe1 119.61(14) . . ?
C12 N9 Co1 156.92(14) . . ?
C13 N10 N11 111.01(15) . . ?
C13 N10 B2 129.70(16) . . ?
N11 N10 B2 119.26(16) . . ?
C15 N11 N10 108.32(16) . . ?
C15 N11 Fe2 132.58(13) . . ?
N10 N11 Fe2 119.09(14) . . ?
C16 N12 N13 108.50(17) . . ?
C16 N12 B2 134.35(16) . . ?
N13 N12 B2 117.13(15) . . ?
N12 N13 C18 107.34(15) . . ?
N12 N13 Fe2 120.63(15) . . ?
C18 N13 Fe2 131.99(13) . . ?
N15 N14 C19 108.28(14) . . ?
N15 N14 B2 120.12(13) . . ?
C19 N14 B2 131.37(16) . . ?
C21 N15 N14 108.07(13) . . ?
C21 N15 Fe2 133.61(11) . . ?
N14 N15 Fe2 118.25(13) . . ?
C24 N18 Co1 157.83(14) . . ?
C29 N19 C25 119.56(15) . . ?
C29 N19 Co1 123.84(11) . . ?
C25 N19 Co1 115.81(11) . . ?
C34 N20 C30 118.99(15) . . ?
C34 N20 Co1 121.41(12) . . ?
C30 N20 Co1 119.52(11) . . ?
C43 N21 C47 117.30(14) . . ?
C43 N21 Co1 119.84(11) . . ?
C47 N21 Co1 122.86(12) . . ?
C48 N22 C52 117.75(15) . . ?
C48 N22 Co1 118.33(11) . . ?
C52 N22 Co1 123.82(11) . . ?
C39 O1 C40 114.85(15) . . ?
C41 O3 C42 104.17(15) . . ?
C57 O6 C58 119.74(15) . . ?
C59 O8 C60 114.14(14) . . ?
H1X O1W H1Y 109.5 . . ?
H2X O2W H2Y 109.5 . . ?
H3X O3W H3Y 109.5 . . ?
H4X O4W H4Y 113.3 . . ?
H5X O5W H5Y 109.5 . . ?
H6X O6W H6Y 109.5 . . ?
H7X O7W H7Y 109.5 . . ?
H8X O8W H8Y 109.5 . . ?
H9X O9W H9Y 109.5 . . ?
H10X O10W H10Y 109.5 . . ?
H11X O11W H11Y 109.8 . . ?
H12X O12W H12Y 109.5 . . ?
H13X O13W H13Y 109.5 . . ?
H14X O14W H14Y 109.5 . . ?
C38 S1 C36 94.61(11) . . ?
C36 S2 C37 96.94(12) . . ?
C56 S3 C54 96.45(11) . . ?
C55 S4 C54 96.36(11) . . ?

loop_
_geom_bond_atom_site_label_1
_geom_bond_atom_site_label_2
_geom_bond_distance
_geom_bond_site_symmetry_2
_geom_bond_publ_flag
B1 N5 1.474(3) . ?
B1 N1 1.533(3) . ?
B1 N3 1.561(3) . ?
B1 H1A 0.9800 . ?
B2 N14 1.525(3) . ?
B2 N12 1.552(3) . ?
B2 N10 1.559(3) . ?
B2 H2A 0.9800 . ?
C1 N1 1.336(2) . ?
C1 C2 1.366(4) . ?
C1 H1 0.9300 . ?
C2 C3 1.381(3) . ?
C2 H2 0.9300 . ?
C3 N2 1.359(2) . ?
C3 H3 0.9300 . ?
C4 C5 1.284(3) . ?
C4 N3 1.339(2) . ?
C4 H4 0.9300 . ?
C5 C6 1.421(3) . ?
C5 H5 0.9300 . ?
C6 N4 1.373(2) . ?
C6 H6 0.9300 . ?
C7 N5 1.357(2) . ?
C7 C8 1.419(3) . ?
C7 H7 0.9300 . ?
C8 C9 1.411(3) . ?
C8 H8 0.9300 . ?
C9 N6 1.350(2) . ?
C9 H9 0.9300 . ?
C10 N7 1.146(2) . ?
C10 Fe1 1.906(2) . ?
C11 N8 1.120(2) . ?
C11 Fe1 1.922(2) . ?
C12 N9 1.142(2) . ?
C12 Fe1 1.899(2) . ?
C13 N10 1.344(2) . ?
C13 C14 1.346(3) . ?
C13 H13 0.9300 . ?
C14 C15 1.415(4) . ?
C14 H14 0.9300 . ?
C15 N11 1.336(2) . ?
C15 H15 0.9300 . ?
C16 N12 1.287(2) . ?
C16 C17 1.348(4) . ?
C16 H16 0.9300 . ?
C17 C18 1.392(3) . ?
C17 H17 0.9300 . ?
C18 N13 1.369(2) . ?
C18 H18 0.9300 . ?
C19 C20 1.378(4) . ?
C19 N14 1.379(2) . ?
C19 H19 0.9300 . ?
C20 C21 1.378(3) . ?
C20 H20 0.9300 . ?
C21 N15 1.357(2) . ?
C21 H21 0.9300 . ?
C22 N16 1.141(2) . ?
C22 Fe2 1.930(2) . ?
C23 N17 1.1237(19) . ?
C23 Fe2 1.9216(19) . ?
C24 N18 1.167(2) . ?
C24 Fe2 1.874(2) . ?
C25 N19 1.381(2) . ?
C25 C26 1.455(3) . ?
C25 H25 0.9300 . ?
C26 C27 1.310(4) . ?
C26 H26 0.9300 . ?
C27 C28 1.362(3) . ?
C27 H27 0.9300 . ?
C28 C29 1.387(3) . ?
C28 H28 0.9300 . ?
C29 N19 1.325(2) . ?
C29 C35 1.479(3) . ?
C30 N20 1.347(2) . ?
C30 C31 1.384(3) . ?
C30 H30 0.9300 . ?
C31 C32 1.395(3) . ?
C31 H31 0.9300 . ?
C32 C33 1.423(3) . ?
C32 H32 0.9300 . ?
C33 C34 1.369(3) . ?
C33 H33 0.9300 . ?
C34 N20 1.336(2) . ?
C34 C35 1.506(3) . ?
C35 C36 1.362(3) . ?
C36 S2 1.722(2) . ?
C36 S1 1.746(2) . ?
C37 C38 1.395(3) . ?
C37 C41 1.480(3) . ?
C37 S2 1.740(2) . ?
C38 C39 1.496(3) . ?
C38 S1 1.706(2) . ?
C39 O2 1.251(2) . ?
C39 O1 1.261(3) . ?
C40 O1 1.430(2) . ?
C40 H40A 0.9600 . ?
C40 H40B 0.9600 . ?
C40 H40C 0.9600 . ?
C41 O4 1.126(2) . ?
C41 O3 1.344(3) . ?
C42 O3 1.584(2) . ?
C42 H42A 0.9600 . ?
C42 H42B 0.9600 . ?
C42 H42C 0.9600 . ?
C43 N21 1.341(2) . ?
C43 C44 1.385(3) . ?
C43 H43 0.9300 . ?
C44 C45 1.361(3) . ?
C44 H44 0.9300 . ?
C45 C46 1.347(3) . ?
C45 H45 0.9300 . ?
C46 C47 1.394(3) . ?
C46 H46 0.9300 . ?
C47 N21 1.374(2) . ?
C47 C53 1.486(3) . ?
C48 N22 1.343(2) . ?
C48 C49 1.385(3) . ?
C48 H48 0.9300 . ?
C49 C50 1.403(3) . ?
C49 H49 0.9300 . ?
C50 C51 1.390(3) . ?
C50 H50 0.9300 . ?
C51 C52 1.401(4) . ?
C51 H51 0.9300 . ?
C52 N22 1.344(2) . ?
C52 C53 1.467(3) . ?
C53 C54 1.331(3) . ?
C54 S4 1.755(3) . ?
C54 S3 1.778(2) . ?
C55 C56 1.359(3) . ?
C55 C57 1.483(3) . ?
C55 S4 1.726(2) . ?
C56 C59 1.498(3) . ?
C56 S3 1.744(2) . ?
C57 O5 1.222(3) . ?
C57 O6 1.256(3) . ?
C58 O6 1.547(2) . ?
C58 H58A 0.9600 . ?
C58 H58B 0.9600 . ?
C58 H58C 0.9600 . ?
C59 O7 1.230(2) . ?
C59 O8 1.235(2) . ?
C60 O8 1.479(2) . ?
C60 H60A 0.9600 . ?
C60 H60B 0.9600 . ?
C60 H60C 0.9600 . ?
Co1 N18 2.0743(19) . ?
Co1 N9 2.0795(18) . ?
Co1 N22 2.1562(19) . ?
Co1 N19 2.1639(18) . ?
Co1 N21 2.1642(19) . ?
Co1 N20 2.1747(19) . ?
Fe1 N4 1.9462(19) . ?
Fe1 N6 1.965(2) . ?
Fe1 N2 1.9654(19) . ?
Fe2 N13 1.9766(18) . ?
Fe2 N11 1.984(2) . ?
Fe2 N15 1.9948(16) . ?
N1 N2 1.387(3) . ?
N3 N4 1.396(3) . ?
N5 N6 1.389(3) . ?
N10 N11 1.350(3) . ?
N12 N13 1.368(3) . ?
N14 N15 1.359(2) . ?
O1W H1X 0.8499 . ?
O1W H1Y 0.8501 . ?
O2W H2X 0.8501 . ?
O2W H2Y 0.8501 . ?
O3W H3X 0.8501 . ?
O3W H3Y 0.8500 . ?
O4W H4X 0.8499 . ?
O4W H4Y 0.8500 . ?
O5W H5X 0.8500 . ?
O5W H5Y 0.8500 . ?
O6W H6X 0.8498 . ?
O6W H6Y 0.8501 . ?
O7W H7X 0.8500 . ?
O7W H7Y 0.8500 . ?
O8W H8X 0.8500 . ?
O8W H8Y 0.8499 . ?
O9W H9X 0.8500 . ?
O9W H9Y 0.8499 . ?
O10W H10X 0.8500 . ?
O10W H10Y 0.8501 . ?
O11W H11X 0.8501 . ?
O11W H11Y 0.8501 . ?
O12W H12X 0.8500 . ?
O12W H12Y 0.8500 . ?
O13W H13X 0.8499 . ?
O13W H13Y 0.8497 . ?
O14W H14X 0.8501 . ?
O14W H14Y 0.8499 . ?

loop_
_geom_torsion_atom_site_label_1
_geom_torsion_atom_site_label_2
_geom_torsion_atom_site_label_3
_geom_torsion_atom_site_label_4
_geom_torsion
_geom_torsion_site_symmetry_1
_geom_torsion_site_symmetry_2
_geom_torsion_site_symmetry_3
_geom_torsion_site_symmetry_4
_geom_torsion_publ_flag
N1 C1 C2 C3 0.0(2) . . . . ?
C1 C2 C3 N2 -0.8(2) . . . . ?
N3 C4 C5 C6 -0.3(3) . . . . ?
C4 C5 C6 N4 0.3(3) . . . . ?
N5 C7 C8 C9 4.5(3) . . . . ?
C7 C8 C9 N6 -3.6(3) . . . . ?
N10 C13 C14 C15 1.5(3) . . . . ?
C13 C14 C15 N11 -1.0(3) . . . . ?
N12 C16 C17 C18 2.2(3) . . . . ?
C16 C17 C18 N13 -2.4(2) . . . . ?
N14 C19 C20 C21 -1.6(3) . . . . ?
C19 C20 C21 N15 1.8(3) . . . . ?
N19 C25 C26 C27 2.0(4) . . . . ?
C25 C26 C27 C28 1.1(4) . . . . ?
C26 C27 C28 C29 -2.8(4) . . . . ?
C27 C28 C29 N19 1.4(4) . . . . ?
C27 C28 C29 C35 -177.9(2) . . . . ?
N20 C30 C31 C32 -0.7(4) . . . . ?
C30 C31 C32 C33 -1.6(4) . . . . ?
C31 C32 C33 C34 3.1(4) . . . . ?
C32 C33 C34 N20 -2.3(4) . . . . ?
C32 C33 C34 C35 -178.2(2) . . . . ?
N19 C29 C35 C36 -118.2(3) . . . . ?
C28 C29 C35 C36 61.1(4) . . . . ?
N19 C29 C35 C34 62.8(3) . . . . ?
C28 C29 C35 C34 -117.9(3) . . . . ?
N20 C34 C35 C36 127.9(2) . . . . ?
C33 C34 C35 C36 -56.1(4) . . . . ?
N20 C34 C35 C29 -53.1(3) . . . . ?
C33 C34 C35 C29 123.0(3) . . . . ?
C29 C35 C36 S2 1.0(4) . . . . ?
C34 C35 C36 S2 -179.98(19) . . . . ?
C29 C35 C36 S1 175.50(19) . . . . ?
C34 C35 C36 S1 -5.5(4) . . . . ?
C41 C37 C38 C39 2.9(4) . . . . ?
S2 C37 C38 C39 -178.33(19) . . . . ?
C41 C37 C38 S1 179.8(2) . . . . ?
S2 C37 C38 S1 -1.4(3) . . . . ?
C37 C38 C39 O2 -22.8(4) . . . . ?
S1 C38 C39 O2 160.20(18) . . . . ?
C37 C38 C39 O1 160.1(2) . . . . ?
S1 C38 C39 O1 -16.9(3) . . . . ?
C38 C37 C41 O4 128.0(3) . . . . ?
S2 C37 C41 O4 -50.8(3) . . . . ?
C38 C37 C41 O3 -51.4(3) . . . . ?
S2 C37 C41 O3 129.85(16) . . . . ?
N21 C43 C44 C45 1.2(4) . . . . ?
C43 C44 C45 C46 -1.6(4) . . . . ?
C44 C45 C46 C47 0.7(4) . . . . ?
C45 C46 C47 N21 0.5(4) . . . . ?
C45 C46 C47 C53 -176.0(2) . . . . ?
N22 C48 C49 C50 -3.9(4) . . . . ?
C48 C49 C50 C51 5.7(4) . . . . ?
C49 C50 C51 C52 -6.9(4) . . . . ?
C50 C51 C52 N22 6.4(4) . . . . ?
C50 C51 C52 C53 -178.7(2) . . . . ?
N22 C52 C53 C54 -124.5(3) . . . . ?
C51 C52 C53 C54 60.3(4) . . . . ?
N22 C52 C53 C47 58.1(3) . . . . ?
C51 C52 C53 C47 -117.1(3) . . . . ?
N21 C47 C53 C54 129.1(2) . . . . ?
C46 C47 C53 C54 -54.2(4) . . . . ?
N21 C47 C53 C52 -53.4(3) . . . . ?
C46 C47 C53 C52 123.2(3) . . . . ?
C52 C53 C54 S4 178.7(2) . . . . ?
C47 C53 C54 S4 -3.9(4) . . . . ?
C52 C53 C54 S3 2.4(4) . . . . ?
C47 C53 C54 S3 179.78(19) . . . . ?
C57 C55 C56 C59 2.0(4) . . . . ?
S4 C55 C56 C59 -174.69(19) . . . . ?
C57 C55 C56 S3 177.4(2) . . . . ?
S4 C55 C56 S3 0.7(3) . . . . ?
C56 C55 C57 O5 -122.3(3) . . . . ?
S4 C55 C57 O5 54.5(3) . . . . ?
C56 C55 C57 O6 69.1(3) . . . . ?
S4 C55 C57 O6 -114.15(19) . . . . ?
C55 C56 C59 O7 17.9(4) . . . . ?
S3 C56 C59 O7 -157.38(17) . . . . ?
C55 C56 C59 O8 -162.7(2) . . . . ?
S3 C56 C59 O8 22.0(3) . . . . ?
N9 C12 Fe1 C10 147.8(19) . . . . ?
N9 C12 Fe1 C11 -122.4(19) . . . . ?
N9 C12 Fe1 N4 -32.5(19) . . . . ?
N9 C12 Fe1 N6 24(3) . . . . ?
N9 C12 Fe1 N2 56.6(19) . . . . ?
N7 C10 Fe1 C12 -34(16) . . . . ?
N7 C10 Fe1 C11 -121(16) . . . . ?
N7 C10 Fe1 N4 -41(17) . . . . ?
N7 C10 Fe1 N6 143(16) . . . . ?
N7 C10 Fe1 N2 56(16) . . . . ?
N8 C11 Fe1 C12 -1(20) . . . . ?
N8 C11 Fe1 C10 87(20) . . . . ?
N8 C11 Fe1 N4 -90(20) . . . . ?
N8 C11 Fe1 N6 -180(100) . . . . ?
N8 C11 Fe1 N2 -21(21) . . . . ?
N18 C24 Fe2 C23 141.0(15) . . . . ?
N18 C24 Fe2 C22 -130.7(15) . . . . ?
N18 C24 Fe2 N13 48.1(15) . . . . ?
N18 C24 Fe2 N11 17(3) . . . . ?
N18 C24 Fe2 N15 -40.0(15) . . . . ?
N17 C23 Fe2 C24 -29(3) . . . . ?
N17 C23 Fe2 C22 -117(3) . . . . ?
N17 C23 Fe2 N13 61(3) . . . . ?
N17 C23 Fe2 N11 149(3) . . . . ?
N17 C23 Fe2 N15 -54(4) . . . . ?
N16 C22 Fe2 C24 10(2) . . . . ?
N16 C22 Fe2 C23 99(2) . . . . ?
N16 C22 Fe2 N13 -15(4) . . . . ?
N16 C22 Fe2 N11 -168(2) . . . . ?
N16 C22 Fe2 N15 -78(2) . . . . ?
C2 C1 N1 N2 0.8(2) . . . . ?
C2 C1 N1 B1 -179.26(18) . . . . ?
N5 B1 N1 C1 124.33(19) . . . . ?
N3 B1 N1 C1 -117.01(19) . . . . ?
N5 B1 N1 N2 -55.69(19) . . . . ?
N3 B1 N1 N2 62.97(17) . . . . ?
C2 C3 N2 N1 1.23(18) . . . . ?
C2 C3 N2 Fe1 -174.42(13) . . . . ?
C1 N1 N2 C3 -1.23(19) . . . . ?
B1 N1 N2 C3 178.78(15) . . . . ?
C1 N1 N2 Fe1 175.15(10) . . . . ?
B1 N1 N2 Fe1 -4.8(2) . . . . ?
C12 Fe1 N2 C3 44.13(16) . . . . ?
C10 Fe1 N2 C3 -44.30(16) . . . . ?
C11 Fe1 N2 C3 63.9(16) . . . . ?
N4 Fe1 N2 C3 133.10(17) . . . . ?
N6 Fe1 N2 C3 -137.43(17) . . . . ?
C12 Fe1 N2 N1 -131.07(15) . . . . ?
C10 Fe1 N2 N1 140.51(15) . . . . ?
C11 Fe1 N2 N1 -111.3(16) . . . . ?
N4 Fe1 N2 N1 -42.09(16) . . . . ?
N6 Fe1 N2 N1 47.38(16) . . . . ?
C5 C4 N3 N4 0.1(2) . . . . ?
C5 C4 N3 B1 -174.01(19) . . . . ?
N5 B1 N3 C4 -127.2(2) . . . . ?
N1 B1 N3 C4 113.9(2) . . . . ?
N5 B1 N3 N4 58.8(2) . . . . ?
N1 B1 N3 N4 -60.02(18) . . . . ?
C5 C6 N4 N3 -0.16(19) . . . . ?
C5 C6 N4 Fe1 174.38(13) . . . . ?
C4 N3 N4 C6 0.0(2) . . . . ?
B1 N3 N4 C6 175.37(16) . . . . ?
C4 N3 N4 Fe1 -175.43(11) . . . . ?
B1 N3 N4 Fe1 -0.1(2) . . . . ?
C12 Fe1 N4 C6 -38.89(17) . . . . ?
C10 Fe1 N4 C6 -32.4(17) . . . . ?
C11 Fe1 N4 C6 48.00(17) . . . . ?
N6 Fe1 N4 C6 143.55(18) . . . . ?
N2 Fe1 N4 C6 -129.31(18) . . . . ?
C12 Fe1 N4 N3 134.96(16) . . . . ?
C10 Fe1 N4 N3 141.4(17) . . . . ?
C11 Fe1 N4 N3 -138.15(16) . . . . ?
N6 Fe1 N4 N3 -42.59(17) . . . . ?
N2 Fe1 N4 N3 44.54(17) . . . . ?
C8 C7 N5 N6 -3.9(2) . . . . ?
C8 C7 N5 B1 175.0(2) . . . . ?
N1 B1 N5 C7 -121.6(2) . . . . ?
N3 B1 N5 C7 121.5(2) . . . . ?
N1 B1 N5 N6 57.3(2) . . . . ?
N3 B1 N5 N6 -59.7(2) . . . . ?
C8 C9 N6 N5 1.4(2) . . . . ?
C8 C9 N6 Fe1 -177.78(13) . . . . ?
C7 N5 N6 C9 1.6(2) . . . . ?
B1 N5 N6 C9 -177.44(17) . . . . ?
C7 N5 N6 Fe1 -179.08(11) . . . . ?
B1 N5 N6 Fe1 1.8(2) . . . . ?
C12 Fe1 N6 C9 164.8(13) . . . . ?
C10 Fe1 N6 C9 41.53(18) . . . . ?
C11 Fe1 N6 C9 -48.49(18) . . . . ?
N4 Fe1 N6 C9 -138.29(18) . . . . ?
N2 Fe1 N6 C9 132.56(19) . . . . ?
C12 Fe1 N6 N5 -14.3(14) . . . . ?
C10 Fe1 N6 N5 -137.53(16) . . . . ?
C11 Fe1 N6 N5 132.45(16) . . . . ?
N4 Fe1 N6 N5 42.66(17) . . . . ?
N2 Fe1 N6 N5 -46.50(17) . . . . ?
Fe1 C12 N9 Co1 -6(2) . . . . ?
N18 Co1 N9 C12 179.5(4) . . . . ?
N22 Co1 N9 C12 91.0(4) . . . . ?
N19 Co1 N9 C12 -93.0(4) . . . . ?
N21 Co1 N9 C12 7.1(4) . . . . ?
N20 Co1 N9 C12 -65.6(8) . . . . ?
C14 C13 N10 N11 -1.5(2) . . . . ?
C14 C13 N10 B2 176.35(19) . . . . ?
N14 B2 N10 C13 124.04(18) . . . . ?
N12 B2 N10 C13 -121.46(19) . . . . ?
N14 B2 N10 N11 -58.3(2) . . . . ?
N12 B2 N10 N11 56.21(19) . . . . ?
C14 C15 N11 N10 0.07(19) . . . . ?
C14 C15 N11 Fe2 -179.03(13) . . . . ?
C13 N10 N11 C15 0.9(2) . . . . ?
B2 N10 N11 C15 -177.20(16) . . . . ?
C13 N10 N11 Fe2 -179.87(11) . . . . ?
B2 N10 N11 Fe2 2.0(2) . . . . ?
C24 Fe2 N11 C15 164.3(13) . . . . ?
C23 Fe2 N11 C15 40.29(16) . . . . ?
C22 Fe2 N11 C15 -48.13(17) . . . . ?
N13 Fe2 N11 C15 133.17(17) . . . . ?
N15 Fe2 N11 C15 -138.78(17) . . . . ?
C24 Fe2 N11 N10 -14.7(13) . . . . ?
C23 Fe2 N11 N10 -138.73(15) . . . . ?
C22 Fe2 N11 N10 132.85(15) . . . . ?
N13 Fe2 N11 N10 -45.85(16) . . . . ?
N15 Fe2 N11 N10 42.20(16) . . . . ?
C17 C16 N12 N13 -1.2(2) . . . . ?
C17 C16 N12 B2 177.14(18) . . . . ?
N14 B2 N12 C16 -120.2(2) . . . . ?
N10 B2 N12 C16 125.78(19) . . . . ?
N14 B2 N12 N13 58.00(17) . . . . ?
N10 B2 N12 N13 -56.02(18) . . . . ?
C16 N12 N13 C18 -0.40(19) . . . . ?
B2 N12 N13 C18 -179.04(14) . . . . ?
C16 N12 N13 Fe2 177.42(11) . . . . ?
B2 N12 N13 Fe2 -1.2(2) . . . . ?
C17 C18 N13 N12 1.72(17) . . . . ?
C17 C18 N13 Fe2 -175.75(12) . . . . ?
C24 Fe2 N13 N12 -132.53(15) . . . . ?
C23 Fe2 N13 N12 138.42(15) . . . . ?
C22 Fe2 N13 N12 -107.2(14) . . . . ?
N11 Fe2 N13 N12 45.81(16) . . . . ?
N15 Fe2 N13 N12 -43.79(16) . . . . ?
C24 Fe2 N13 C18 44.66(15) . . . . ?
C23 Fe2 N13 C18 -44.39(15) . . . . ?
C22 Fe2 N13 C18 69.9(14) . . . . ?
N11 Fe2 N13 C18 -136.99(16) . . . . ?
N15 Fe2 N13 C18 133.41(16) . . . . ?
C20 C19 N14 N15 0.8(2) . . . . ?
C20 C19 N14 B2 -173.5(2) . . . . ?
N12 B2 N14 N15 -56.56(19) . . . . ?
N10 B2 N14 N15 58.0(2) . . . . ?
N12 B2 N14 C19 117.2(2) . . . . ?
N10 B2 N14 C19 -128.19(19) . . . . ?
C20 C21 N15 N14 -1.4(2) . . . . ?
C20 C21 N15 Fe2 175.48(12) . . . . ?
C19 N14 N15 C21 0.36(19) . . . . ?
B2 N14 N15 C21 175.44(16) . . . . ?
C19 N14 N15 Fe2 -177.06(12) . . . . ?
B2 N14 N15 Fe2 -2.0(2) . . . . ?
C24 Fe2 N15 C21 -41.81(16) . . . . ?
C23 Fe2 N15 C21 -16.6(16) . . . . ?
C22 Fe2 N15 C21 46.23(16) . . . . ?
N13 Fe2 N15 C21 -131.21(17) . . . . ?
N11 Fe2 N15 C21 140.87(17) . . . . ?
C24 Fe2 N15 N14 134.80(15) . . . . ?
C23 Fe2 N15 N14 160.0(16) . . . . ?
C22 Fe2 N15 N14 -137.16(15) . . . . ?
N13 Fe2 N15 N14 45.40(16) . . . . ?
N11 Fe2 N15 N14 -42.52(16) . . . . ?
Fe2 C24 N18 Co1 2.0(17) . . . . ?
N9 Co1 N18 C24 -178.5(4) . . . . ?
N22 Co1 N18 C24 -91.0(4) . . . . ?
N19 Co1 N18 C24 92.4(4) . . . . ?
N21 Co1 N18 C24 -76.1(7) . . . . ?
N20 Co1 N18 C24 7.9(4) . . . . ?
C28 C29 N19 C25 1.8(3) . . . . ?
C35 C29 N19 C25 -178.88(19) . . . . ?
C28 C29 N19 Co1 171.18(17) . . . . ?
C35 C29 N19 Co1 -9.5(3) . . . . ?
C26 C25 N19 C29 -3.4(3) . . . . ?
C26 C25 N19 Co1 -173.63(16) . . . . ?
N18 Co1 N19 C29 -121.45(16) . . . . ?
N9 Co1 N19 C29 145.42(16) . . . . ?
N22 Co1 N19 C29 -162.5(8) . . . . ?
N21 Co1 N19 C29 56.98(16) . . . . ?
N20 Co1 N19 C29 -31.30(15) . . . . ?
N18 Co1 N19 C25 48.28(13) . . . . ?
N9 Co1 N19 C25 -44.85(13) . . . . ?
N22 Co1 N19 C25 7.2(10) . . . . ?
N21 Co1 N19 C25 -133.29(13) . . . . ?
N20 Co1 N19 C25 138.43(14) . . . . ?
C33 C34 N20 C30 -0.1(3) . . . . ?
C35 C34 N20 C30 175.9(2) . . . . ?
C33 C34 N20 Co1 176.67(19) . . . . ?
C35 C34 N20 Co1 -7.4(3) . . . . ?
C31 C30 N20 C34 1.6(3) . . . . ?
C31 C30 N20 Co1 -175.19(18) . . . . ?
N18 Co1 N20 C34 127.25(14) . . . . ?
N9 Co1 N20 C34 12.1(7) . . . . ?
N22 Co1 N20 C34 -144.20(14) . . . . ?
N19 Co1 N20 C34 39.65(14) . . . . ?
N21 Co1 N20 C34 -60.47(14) . . . . ?
N18 Co1 N20 C30 -56.03(14) . . . . ?
N9 Co1 N20 C30 -171.2(5) . . . . ?
N22 Co1 N20 C30 32.52(14) . . . . ?
N19 Co1 N20 C30 -143.63(14) . . . . ?
N21 Co1 N20 C30 116.25(14) . . . . ?
C44 C43 N21 C47 0.0(3) . . . . ?
C44 C43 N21 Co1 -179.80(18) . . . . ?
C46 C47 N21 C43 -0.9(3) . . . . ?
C53 C47 N21 C43 175.89(19) . . . . ?
C46 C47 N21 Co1 178.90(16) . . . . ?
C53 C47 N21 Co1 -4.4(2) . . . . ?
N18 Co1 N21 C43 -157.3(5) . . . . ?
N9 Co1 N21 C43 -54.59(14) . . . . ?
N22 Co1 N21 C43 -142.36(14) . . . . ?
N19 Co1 N21 C43 34.41(15) . . . . ?
N20 Co1 N21 C43 118.63(14) . . . . ?
N18 Co1 N21 C47 23.0(7) . . . . ?
N9 Co1 N21 C47 125.66(14) . . . . ?
N22 Co1 N21 C47 37.88(14) . . . . ?
N19 Co1 N21 C47 -145.35(14) . . . . ?
N20 Co1 N21 C47 -61.13(14) . . . . ?
C49 C48 N22 C52 3.3(3) . . . . ?
C49 C48 N22 Co1 -173.37(19) . . . . ?
C51 C52 N22 C48 -4.5(3) . . . . ?
C53 C52 N22 C48 -179.5(2) . . . . ?
C51 C52 N22 Co1 171.94(18) . . . . ?
C53 C52 N22 Co1 -3.0(3) . . . . ?
N18 Co1 N22 C48 -40.05(14) . . . . ?
N9 Co1 N22 C48 53.11(14) . . . . ?
N19 Co1 N22 C48 1.0(10) . . . . ?
N21 Co1 N22 C48 141.95(14) . . . . ?
N20 Co1 N22 C48 -129.74(14) . . . . ?
N18 Co1 N22 C52 143.53(15) . . . . ?
N9 Co1 N22 C52 -123.31(15) . . . . ?
N19 Co1 N22 C52 -175.4(8) . . . . ?
N21 Co1 N22 C52 -34.48(15) . . . . ?
N20 Co1 N22 C52 53.84(16) . . . . ?
O2 C39 O1 C40 -3.3(3) . . . . ?
C38 C39 O1 C40 173.6(2) . . . . ?
O4 C41 O3 C42 1.5(3) . . . . ?
C37 C41 O3 C42 -179.24(17) . . . . ?
O5 C57 O6 C58 13.6(3) . . . . ?
C55 C57 O6 C58 -178.03(17) . . . . ?
O7 C59 O8 C60 -1.2(3) . . . . ?
C56 C59 O8 C60 179.43(18) . . . . ?
C37 C38 S1 C36 -4.4(2) . . . . ?
C39 C38 S1 C36 172.82(18) . . . . ?
C35 C36 S1 C38 -166.1(2) . . . . ?
S2 C36 S1 C38 8.78(15) . . . . ?
C35 C36 S2 C37 165.3(2) . . . . ?
S1 C36 S2 C37 -9.59(15) . . . . ?
C38 C37 S2 C36 6.5(2) . . . . ?
C41 C37 S2 C36 -174.40(18) . . . . ?
C55 C56 S3 C54 6.1(2) . . . . ?
C59 C56 S3 C54 -178.23(19) . . . . ?
C53 C54 S3 C56 166.2(2) . . . . ?
S4 C54 S3 C56 -10.47(16) . . . . ?
C56 C55 S4 C54 -7.2(2) . . . . ?
C57 C55 S4 C54 175.74(19) . . . . ?
C53 C54 S4 C55 -165.9(3) . . . . ?
S3 C54 S4 C55 10.73(16) . . . . ?
